data_7100240
loop_
_publ_author_name
'Miao Du.'
'S. Batten'
'Jian-Hua Guo.'
'Xiao-Jun Zhao.'

_publ_section_title
;
Direction of topological isomers of silver(I)
coordination polymers induced by solvent, and selective anion-exchange
of a class of PtS-type host frameworks
;
_journal_name_full 'Chemical Communications'
_journal_paper_doi 10.1039/b508479b
_journal_year 2005
_chemical_formula_sum 'C10 H6 Ag As F6 N6 O'
_chemical_formula_weight 523.00
_space_group_IT_number 136
_symmetry_cell_setting tetragonal
_symmetry_space_group_name_Hall '-P 4n 2n'
_symmetry_space_group_name_H-M 'P 42/m n m'
_cell_angle_alpha 90.00
_cell_angle_beta 90.00
_cell_angle_gamma 90.00
_cell_formula_units_Z 4
_cell_length_a 10.7675(17)
_cell_length_b 10.7675(17)
_cell_length_c 13.994(5)
_cell_measurement_temperature 293(2)
_cell_volume 1622.5(6)
_diffrn_ambient_temperature 293(2)
_exptl_crystal_density_diffrn 2.141
_cod_depositor_comments
;
The following automatic conversions were performed:
'_symmetry_cell_setting' value 'Tetragonal' changed to 'tetragonal'
according to '/home/saulius/struct/CIF-dictionaries/cif_core.dic'
dictionary named 'cif_core.dic' version 2.4.1 from 2010-06-29.

Automatic conversion script
Id: cif_fix_enum 1527 2010-12-29 10:47:43Z saulius 
;
_cod_database_code 7100240

loop_
_symmetry_equiv_pos_as_xyz
'x, y, z'
'-x, -y, z'
'-y+1/2, x+1/2, z+1/2'
'y+1/2, -x+1/2, z+1/2'
'-x+1/2, y+1/2, -z+1/2'
'x+1/2, -y+1/2, -z+1/2'
'y, x, -z'
'-y, -x, -z'
'-x, -y, -z'
'x, y, -z'
'y-1/2, -x-1/2, -z-1/2'
'-y-1/2, x-1/2, -z-1/2'
'x-1/2, -y-1/2, z-1/2'
'-x-1/2, y-1/2, z-1/2'
'-y, -x, z'
'y, x, z'

loop_
_atom_site_label
_atom_site_type_symbol
_atom_site_fract_x
_atom_site_fract_y
_atom_site_fract_z
_atom_site_U_iso_or_equiv
_atom_site_adp_type
_atom_site_occupancy
_atom_site_symmetry_multiplicity
_atom_site_calc_flag
_atom_site_refinement_flags
_atom_site_disorder_assembly
_atom_site_disorder_group
Ag1 Ag 0.5000 0.5000 0.18206(5) 0.0517(3) Uani 1 4 d S . .
N1 N 0.6101(4) 0.3899(4) 0.0496(4) 0.0472(14) Uani 1 2 d S . .
N2 N 0.8505(4) 0.1495(4) 0.2760(4) 0.0546(17) Uani 1 2 d S . .
N3 N 0.6696(4) 0.3304(4) 0.2424(4) 0.0644(19) Uani 1 2 d S . .
O1 O 0.7459(4) 0.2541(4) 0.0000 0.0412(15) Uani 1 4 d S . .
C1 C 0.6906(4) 0.3094(4) 0.0746(5) 0.0419(15) Uani 1 2 d S . .
C2 C 0.7283(5) 0.2717(5) 0.1722(5) 0.0443(16) Uani 1 2 d S . .
C3 C 0.8158(5) 0.1842(5) 0.1886(4) 0.0515(18) Uani 1 2 d S . .
H3 H 0.8535 0.1465 0.1364 0.062 Uiso 1 2 calc SR . .
C4 C 0.7919(6) 0.2081(6) 0.3459(5) 0.074(3) Uani 1 2 d S . .
H4 H 0.8117 0.1883 0.4088 0.089 Uiso 1 2 calc SR . .
C5 C 0.7047(7) 0.2953(7) 0.3294(6) 0.093(4) Uani 1 2 d S . .
H5 H 0.6670 0.3330 0.3817 0.112 Uiso 1 2 calc SR . .
As1 As 0.5000 0.0000 1.0000 0.1036(7) Uani 1 4 d S . .
F1 F 0.3399(9) 0.0150(10) 1.0000 0.116(5) Uani 0.50 2 d SP . .
F2 F 0.5145(9) 0.1104(10) 0.9159(11) 0.142(5) Uani 0.50 1 d P . .
F1' F 0.475(2) 0.145(2) 1.0000 0.174(9) Uiso 0.50 2 d SP . .
F2' F 0.397(2) -0.0233(19) 0.9174(16) 0.239(8) Uiso 0.50 1 d P . .

loop_
_atom_site_aniso_label
_atom_site_aniso_U_11
_atom_site_aniso_U_22
_atom_site_aniso_U_33
_atom_site_aniso_U_23
_atom_site_aniso_U_13
_atom_site_aniso_U_12
Ag1 0.0579(4) 0.0579(4) 0.0394(4) 0.000 0.000 0.0019(4)
N1 0.052(2) 0.052(2) 0.037(3) -0.0014(18) 0.0014(18) 0.008(3)
N2 0.065(3) 0.065(3) 0.034(3) 0.003(2) -0.003(2) 0.009(3)
N3 0.076(3) 0.076(3) 0.041(3) -0.003(2) 0.003(2) 0.019(4)
O1 0.043(2) 0.043(2) 0.037(3) 0.000 0.000 0.007(3)
C1 0.044(2) 0.044(2) 0.038(3) -0.003(2) 0.003(2) 0.001(3)
C2 0.046(2) 0.046(2) 0.041(4) -0.001(2) 0.001(2) 0.000(3)
C3 0.060(3) 0.060(3) 0.034(3) -0.003(2) 0.003(2) 0.010(4)
C4 0.095(4) 0.095(4) 0.033(4) 0.002(3) -0.002(3) 0.021(6)
C5 0.118(6) 0.118(6) 0.043(5) -0.009(3) 0.009(3) 0.054(7)
As1 0.0824(11) 0.0678(10) 0.1606(18) 0.000 0.000 -0.0295(8)
F1 0.046(6) 0.067(8) 0.235(17) 0.000 0.000 -0.018(5)
F2 0.106(8) 0.123(8) 0.196(13) 0.088(9) -0.032(7) -0.057(7)

loop_
_geom_bond_atom_site_label_1
_geom_bond_atom_site_label_2
_geom_bond_distance
_geom_bond_site_symmetry_2
_geom_bond_publ_flag
Ag1 N2 2.351(6) 12_656 ?
Ag1 N2 2.351(6) 11_676 ?
Ag1 N1 2.499(5) . ?
Ag1 N1 2.499(5) 2_665 ?
N1 C1 1.275(8) . ?
N1 N1 1.390(10) 10 ?
N2 C4 1.324(10) . ?
N2 C3 1.332(8) . ?
N2 Ag1 2.351(6) 11_666 ?
N3 C2 1.329(8) . ?
N3 C5 1.330(10) . ?
O1 C1 1.341(7) . ?
O1 C1 1.341(7) 10 ?
C1 C2 1.482(9) . ?
C2 C3 1.351(10) . ?
C3 H3 0.9300 . ?
C4 C5 1.348(12) . ?
C4 H4 0.9300 . ?
C5 H5 0.9300 . ?
As1 F1' 1.58(2) 9_657 ?
As1 F1' 1.58(2) . ?
As1 F2' 1.62(2) 9_657 ?
As1 F2' 1.62(2) . ?
As1 F2' 1.62(2) 10_557 ?
As1 F2' 1.62(2) 2_655 ?
As1 F2 1.680(10) 2_655 ?
As1 F2 1.680(10) 9_657 ?
As1 F2 1.680(10) 10_557 ?
As1 F2 1.680(10) . ?
As1 F1 1.731(10) . ?
As1 F1 1.731(10) 9_657 ?
F1 F2' 1.37(2) 10_557 ?
F1 F2' 1.37(2) . ?
F2 F1' 1.307(18) . ?
F2 F2' 1.34(2) 2_655 ?
F1' F2 1.307(18) 10_557 ?
F2' F2 1.34(2) 2_655 ?
